data_7101053
loop_
_publ_author_name
'Richard A. Layfield'
'Thomas H. Bullock'
'Felipe Garcia'
'Simon M. Humphrey'
'Peter Schuler'

_publ_section_title
;
The cationic cluster Grignard [{MgCl(thf)2}3(mu3-C3H5)2]+
;
_journal_name_full 'Chemical Communications'
_journal_paper_doi 10.1039/b602059c
_journal_year 2006
_chemical_formula_moiety '2(C30 H58 Cl3 Mg3 O6), C12 H20 Mg1'
_chemical_formula_sum 'C72 H136 Cl6 Mg7 O12'
_chemical_formula_weight 1576.68
_space_group_IT_number 72
_symmetry_cell_setting orthorhombic
_symmetry_space_group_name_Hall '-I 2 2c'
_symmetry_space_group_name_H-M 'I b a m'
_cell_angle_alpha 90.00
_cell_angle_beta 90.00
_cell_angle_gamma 90.00
_cell_formula_units_Z 4
_cell_length_a 22.2467(4)
_cell_length_b 24.4885(5)
_cell_length_c 19.6433(4)
_cell_measurement_temperature 230(2)
_cell_volume 10701.4(4)
_diffrn_ambient_temperature 230(2)
_exptl_crystal_density_diffrn 0.979
_cod_depositor_comments
;
The following automatic conversions were performed:
'_symmetry_cell_setting' value 'Orthorhombic' changed to 'orthorhombic'
according to '/home/saulius/struct/CIF-dictionaries/cif_core.dic'
dictionary named 'cif_core.dic' version 2.4.1 from 2010-06-29.

Automatic conversion script
Id: cif_fix_enum 1527 2010-12-29 10:47:43Z saulius 
;
_cod_database_code 7101053

loop_
_symmetry_equiv_pos_as_xyz
'x, y, z'
'-x, -y, z'
'-x+1/2, y+1/2, -z'
'x+1/2, -y+1/2, -z'
'x+1/2, y+1/2, z+1/2'
'-x+1/2, -y+1/2, z+1/2'
'-x+1, y+1, -z+1/2'
'x+1, -y+1, -z+1/2'
'-x, -y, -z'
'x, y, -z'
'x-1/2, -y-1/2, z'
'-x-1/2, y-1/2, z'
'-x+1/2, -y+1/2, -z+1/2'
'x+1/2, y+1/2, -z+1/2'
'x, -y, z+1/2'
'-x, y, z+1/2'

loop_
_atom_site_label
_atom_site_type_symbol
_atom_site_fract_x
_atom_site_fract_y
_atom_site_fract_z
_atom_site_U_iso_or_equiv
_atom_site_adp_type
_atom_site_occupancy
_atom_site_symmetry_multiplicity
_atom_site_calc_flag
_atom_site_refinement_flags
_atom_site_disorder_assembly
_atom_site_disorder_group
Mg1 Mg 0.27013(7) 0.19731(6) 0.42552(7) 0.0602(6) Uani 1 1 d . . .
Mg2 Mg 0.22291(10) 0.29213(8) 0.5000 0.0600(7) Uani 1 2 d S . .
Cl1 Cl 0.22660(6) 0.28198(5) 0.37276(6) 0.0693(5) Uani 1 1 d . . .
Cl2 Cl 0.30905(9) 0.12265(6) 0.5000 0.0751(6) Uani 1 2 d S . .
C1 C 0.2047(2) 0.20862(16) 0.5000 0.0318(10) Uani 1 2 d S . .
H1A H 0.2237 0.1950 0.4577 0.038 Uiso 1 1 calc R A 1
C2 C 0.1467(4) 0.1842(3) 0.5000 0.083(2) Uani 0.42(2) 2 d SP B 1
H2 H 0.1125 0.2067 0.5000 0.099 Uiso 0.42(2) 2 calc SPR B 1
C3 C 0.1395(10) 0.1285(7) 0.5000 0.082(7) Uani 0.42(2) 2 d SP B 1
H3A H 0.1734 0.1056 0.5000 0.098 Uiso 0.42(2) 2 calc SPR B 1
H3B H 0.1007 0.1133 0.5000 0.098 Uiso 0.42(2) 2 calc SPR B 1
C2' C 0.1467(4) 0.1842(3) 0.5000 0.083(2) Uani 0.58(2) 2 d SP B -2
H2' H 0.1350 0.1621 0.5368 0.099 Uiso 0.289(11) 1 calc PR B -2
C3' C 0.1093(13) 0.1921(10) 0.4495(17) 0.141(12) Uani 0.289(11) 1 d P B -2
H3'A H 0.1207 0.2141 0.4125 0.212 Uiso 0.289(11) 1 calc PR B -2
H3'B H 0.0711 0.1757 0.4502 0.212 Uiso 0.289(11) 1 calc PR B -2
C4 C 0.3042(2) 0.24969(16) 0.5000 0.0301(10) Uani 1 2 d S . .
H4A H 0.3002 0.2302 0.4567 0.036 Uiso 0.50 1 calc PR C -1
H4B H 0.2764 0.2806 0.4978 0.036 Uiso 1 2 calc SR C -1
C5 C 0.3597(5) 0.2713(4) 0.5000 0.109(3) Uani 1 2 d S . .
H5 H 0.3863 0.2614 0.5350 0.131 Uiso 0.50 1 calc PR D -1
C6 C 0.3783(7) 0.3060(5) 0.4530(7) 0.101(4) Uani 0.50 1 d P E -1
H6A H 0.3524 0.3165 0.4176 0.151 Uiso 0.50 1 calc PR E -1
H6B H 0.4176 0.3201 0.4550 0.151 Uiso 0.50 1 calc PR E -1
O1 O 0.34414(16) 0.19553(14) 0.36076(16) 0.0766(10) Uani 1 1 d . . .
C7 C 0.3494(4) 0.2225(4) 0.2977(3) 0.141(3) Uani 1 1 d . . .
H7A H 0.3487 0.2621 0.3050 0.169 Uiso 1 1 calc R . .
H7B H 0.3153 0.2128 0.2687 0.169 Uiso 1 1 calc R . .
C8 C 0.4036(4) 0.2077(4) 0.2649(4) 0.136(3) Uani 1 1 d . . .
H8A H 0.4237 0.2401 0.2466 0.163 Uiso 1 1 calc R . .
H8B H 0.3956 0.1823 0.2275 0.163 Uiso 1 1 calc R . .
C9 C 0.4406(4) 0.1819(4) 0.3167(4) 0.133(3) Uani 1 1 d . . .
H9A H 0.4687 0.2082 0.3366 0.159 Uiso 1 1 calc R . .
H9B H 0.4634 0.1514 0.2974 0.159 Uiso 1 1 calc R . .
C10 C 0.3982(4) 0.1625(3) 0.3677(4) 0.128(3) Uani 1 1 d . . .
H10A H 0.4152 0.1666 0.4135 0.154 Uiso 1 1 calc R . .
H10B H 0.3889 0.1238 0.3602 0.154 Uiso 1 1 calc R . .
O2 O 0.22661(18) 0.14442(14) 0.35937(18) 0.0824(11) Uani 1 1 d . . .
C11 C 0.2355(9) 0.0895(3) 0.3522(7) 0.270(10) Uani 1 1 d . . .
H11A H 0.2088 0.0691 0.3826 0.324 Uiso 1 1 calc R . .
H11B H 0.2772 0.0799 0.3629 0.324 Uiso 1 1 calc R . .
C12 C 0.2216(8) 0.0771(6) 0.2795(9) 0.249(9) Uani 1 1 d . . .
H12A H 0.2587 0.0749 0.2528 0.299 Uiso 1 1 calc R . .
H12B H 0.2003 0.0422 0.2758 0.299 Uiso 1 1 calc R . .
C13 C 0.1859(6) 0.1191(5) 0.2558(5) 0.170(5) Uani 1 1 d . . .
H13A H 0.2038 0.1365 0.2157 0.204 Uiso 1 1 calc R . .
H13B H 0.1456 0.1060 0.2441 0.204 Uiso 1 1 calc R . .
C14 C 0.1840(6) 0.1535(4) 0.3083(5) 0.177(5) Uani 1 1 d . . .
H14A H 0.1439 0.1515 0.3288 0.212 Uiso 1 1 calc R . .
H14B H 0.1893 0.1907 0.2910 0.212 Uiso 1 1 calc R . .
O3 O 0.1350(2) 0.3227(2) 0.5000 0.0802(14) Uani 1 2 d S . .
C15 C 0.1002(4) 0.3382(5) 0.4433(4) 0.174(5) Uani 1 1 d . B .
H15A H 0.1197 0.3685 0.4192 0.209 Uiso 1 1 calc R . .
H15B H 0.0963 0.3075 0.4117 0.209 Uiso 1 1 calc R . .
C16 C 0.0442(5) 0.3541(7) 0.4662(5) 0.232(7) Uani 1 1 d . . .
H16A H 0.0348 0.3908 0.4493 0.278 Uiso 1 1 calc R B .
H16B H 0.0135 0.3289 0.4493 0.278 Uiso 1 1 calc R . .
O4 O 0.2545(3) 0.37207(19) 0.5000 0.0926(17) Uani 1 2 d S . .
C17 C 0.2669(9) 0.4036(4) 0.4413(5) 0.222(8) Uani 1 1 d . B .
H17A H 0.2336 0.4017 0.4087 0.266 Uiso 1 1 calc R . .
H17B H 0.3039 0.3912 0.4190 0.266 Uiso 1 1 calc R . .
C18 C 0.2741(7) 0.4612(4) 0.4693(7) 0.253(10) Uani 1 1 d . . .
H18A H 0.3120 0.4768 0.4527 0.303 Uiso 1 1 calc R B .
H18B H 0.2412 0.4842 0.4527 0.303 Uiso 1 1 calc R . .
Mg3 Mg 0.5000 0.0000 0.7500 0.0938(12) Uani 1 4 d S . .
C19 C 0.5525(5) -0.0471(3) 0.8079(5) 0.156(4) Uani 1 1 d . . .
H19A H 0.5268 -0.0695 0.8373 0.188 Uiso 1 1 calc R . .
H19B H 0.5751 -0.0719 0.7782 0.188 Uiso 1 1 calc R . .
C20 C 0.5973(8) -0.0157(4) 0.8529(8) 0.230(7) Uani 1 1 d . . .
H20 H 0.6348 -0.0157 0.8308 0.276 Uiso 1 1 calc RD . .
C21 C 0.6023(10) 0.0069(6) 0.9017(8) 0.325(15) Uani 1 1 d D . .
H21A H 0.5690 0.0110 0.9309 0.390 Uiso 1 1 calc R . .
H21B H 0.6397 0.0219 0.9138 0.390 Uiso 1 1 calc R . .

loop_
_atom_site_aniso_label
_atom_site_aniso_U_11
_atom_site_aniso_U_22
_atom_site_aniso_U_33
_atom_site_aniso_U_23
_atom_site_aniso_U_13
_atom_site_aniso_U_12
Mg1 0.0831(12) 0.0629(10) 0.0346(8) -0.0019(6) 0.0016(6) 0.0165(7)
Mg2 0.0846(15) 0.0566(11) 0.0388(12) 0.000 0.000 0.0171(9)
Cl1 0.0995(10) 0.0703(8) 0.0382(7) 0.0036(5) 0.0005(5) 0.0189(5)
Cl2 0.1133(15) 0.0677(10) 0.0442(9) 0.000 0.000 0.0308(9)
C1 0.047(3) 0.033(2) 0.015(2) 0.000 0.000 0.0089(19)
C2 0.095(6) 0.086(5) 0.068(5) 0.000 0.000 0.007(4)
C3 0.112(15) 0.087(13) 0.046(10) 0.000 0.000 0.007(10)
C2' 0.095(6) 0.086(5) 0.068(5) 0.000 0.000 0.007(4)
C3' 0.12(2) 0.105(16) 0.19(3) -0.047(17) -0.07(2) 0.026(14)
C4 0.036(3) 0.034(2) 0.021(2) 0.000 0.000 0.0056(18)
C5 0.124(8) 0.105(6) 0.098(7) 0.000 0.000 0.015(6)
C6 0.114(10) 0.106(8) 0.082(8) 0.021(7) 0.013(7) -0.011(7)
O1 0.084(2) 0.096(2) 0.0490(19) 0.0062(16) 0.0091(16) 0.0250(17)
C7 0.142(6) 0.214(8) 0.065(4) 0.049(5) 0.029(4) 0.081(6)
C8 0.119(6) 0.209(8) 0.080(5) 0.047(5) 0.037(4) 0.054(5)
C9 0.109(5) 0.173(6) 0.116(6) 0.047(5) 0.040(5) 0.047(5)
C10 0.126(6) 0.132(5) 0.126(6) 0.043(5) 0.052(5) 0.054(5)
O2 0.121(3) 0.072(2) 0.054(2) -0.0059(16) -0.0100(18) 0.0113(17)
C11 0.50(3) 0.063(5) 0.248(14) -0.027(6) -0.238(17) 0.005(8)
C12 0.279(17) 0.185(11) 0.283(18) -0.169(13) -0.121(14) 0.089(11)
C13 0.249(13) 0.178(9) 0.082(6) -0.016(6) -0.016(7) -0.078(9)
C14 0.285(14) 0.129(6) 0.115(7) -0.020(5) -0.110(8) 0.020(7)
O3 0.091(3) 0.098(3) 0.052(3) 0.000 0.000 0.035(3)
C15 0.145(7) 0.311(14) 0.066(4) 0.043(6) 0.007(4) 0.128(8)
C16 0.124(7) 0.45(2) 0.119(8) 0.038(10) -0.004(5) 0.119(10)
O4 0.150(5) 0.057(3) 0.070(3) 0.000 0.000 0.004(3)
C17 0.44(2) 0.098(6) 0.124(8) 0.054(5) -0.052(10) -0.084(9)
C18 0.377(18) 0.108(7) 0.27(2) 0.065(9) -0.099(16) -0.067(8)
Mg3 0.135(3) 0.0677(18) 0.079(2) 0.000 0.000 0.000
C19 0.234(10) 0.095(4) 0.141(7) 0.006(4) -0.082(7) -0.023(5)
C20 0.41(2) 0.096(6) 0.186(13) 0.012(7) -0.111(14) 0.006(9)
C21 0.59(4) 0.146(11) 0.235(17) 0.052(11) -0.22(2) -0.084(15)

loop_
_geom_bond_atom_site_label_1
_geom_bond_atom_site_label_2
_geom_bond_distance
_geom_bond_site_symmetry_2
_geom_bond_publ_flag
Mg1 O2 2.074(4) . ?
Mg1 O1 2.081(4) . ?
Mg1 Cl2 2.4965(18) . ?
Mg1 Cl1 2.5122(18) . ?
Mg1 Mg1 2.926(3) 10_556 ?
Mg1 Mg2 2.939(2) . ?
Mg2 O4 2.080(5) . ?
Mg2 C1 2.085(4) . ?
Mg2 O3 2.094(5) . ?
Mg2 Cl1 2.5131(11) . ?
Mg2 Cl1 2.5131(11) 10_556 ?
Mg2 Mg1 2.939(2) 10_556 ?
Cl2 Mg1 2.4965(18) 10_556 ?
C1 C2 1.423(10) . ?
C1 Mg1 2.082(4) 10_556 ?
C1 H1A 0.9900 . ?
C2 C3 1.374(19) . ?
C2 H2 0.9400 . ?
C3 H3A 0.9400 . ?
C3 H3B 0.9400 . ?
C3' H3'A 0.9400 . ?
C3' H3'B 0.9400 . ?
C4 C5 1.342(12) . ?
C4 Mg1 2.089(3) 10_556 ?
C4 H4A 0.9800 . ?
C4 H4B 0.9800 . ?
C5 C6 1.320(13) 10_556 ?
C5 C6 1.320(13) . ?
C5 H5 0.9400 . ?
C6 H6A 0.9400 . ?
C6 H6B 0.9400 . ?
O1 C7 1.408(7) . ?
O1 C10 1.456(8) . ?
C7 C8 1.412(10) . ?
C7 H7A 0.9800 . ?
C7 H7B 0.9800 . ?
C8 C9 1.454(10) . ?
C8 H8A 0.9800 . ?
C8 H8B 0.9800 . ?
C9 C10 1.455(10) . ?
C9 H9A 0.9800 . ?
C9 H9B 0.9800 . ?
C10 H10A 0.9800 . ?
C10 H10B 0.9800 . ?
O2 C11 1.366(9) . ?
O2 C14 1.398(9) . ?
C11 C12 1.494(17) . ?
C11 H11A 0.9800 . ?
C11 H11B 0.9800 . ?
C12 C13 1.380(14) . ?
C12 H12A 0.9800 . ?
C12 H12B 0.9800 . ?
C13 C14 1.333(12) . ?
C13 H13A 0.9800 . ?
C13 H13B 0.9800 . ?
C14 H14A 0.9800 . ?
C14 H14B 0.9800 . ?
O3 C15 1.409(7) . ?
O3 C15 1.409(7) 10_556 ?
C15 C16 1.381(12) . ?
C15 H15A 0.9800 . ?
C15 H15B 0.9800 . ?
C16 C16 1.326(19) 10_556 ?
C16 H16A 0.9800 . ?
C16 H16B 0.9800 . ?
O4 C17 1.414(9) 10_556 ?
O4 C17 1.414(9) . ?
C17 C18 1.524(14) . ?
C17 H17A 0.9800 . ?
C17 H17B 0.9800 . ?
C18 C18 1.21(3) 10_556 ?
C18 H18A 0.9800 . ?
C18 H18B 0.9800 . ?
Mg3 C19 1.996(8) 7_546 ?
Mg3 C19 1.996(8) . ?
Mg3 C19 1.996(8) 2_655 ?
Mg3 C19 1.996(8) 8_446 ?
C19 C20 1.538(17) . ?
C19 H19A 0.9800 . ?
C19 H19B 0.9800 . ?
C20 C21 1.113(12) . ?
C20 H20 0.9400 . ?
C21 H21A 0.9400 . ?
C21 H21B 0.9400 . ?
